data_7032722
loop_
_publ_author_name
'Yuvaraj, K.'
'Roy, Dipak Kumar'
'Anju, V. P.'
'Mondal, Bijnaneswar'
'Varghese, Babu'
'Ghosh, Sundargopal'

_publ_section_title
;
 Mixed-metal chalcogenide tetrahedral clusters with an exo-polyhedral
 metal fragment.
;
_journal_issue 45
_journal_name_full 'Dalton transactions (Cambridge, England : 2003)'
_journal_page_first 17184
_journal_page_last 17190
_journal_paper_doi 10.1039/c4dt02329c
_journal_volume 43
_journal_year 2014
_chemical_formula_sum 'C21 H16 O11 Ru4 S'
_chemical_formula_weight 880.68
_chemical_name_systematic
; 
 ? 
;
_space_group_IT_number 14
_symmetry_cell_setting monoclinic
_symmetry_space_group_name_Hall '-P 2yn'
_symmetry_space_group_name_H-M 'P 1 21/n 1'
_atom_sites_solution_hydrogens geom
_atom_sites_solution_primary direct
_atom_sites_solution_secondary difmap
_audit_creation_method SHELXL-97
_cell_angle_alpha 90.00
_cell_angle_beta 101.670(2)
_cell_angle_gamma 90.00
_cell_formula_units_Z 4
_cell_length_a 8.7820(2)
_cell_length_b 28.1031(5)
_cell_length_c 11.6956(2)
_cell_measurement_reflns_used 9299
_cell_measurement_temperature 296(2)
_cell_measurement_theta_max 71.9
_cell_measurement_theta_min 4.2
_cell_volume 2826.82(10)
_computing_cell_refinement
;
CrysAlisPro, Agilent Technologies,
Version 1.171.36.32 (release 02-08-2013 CrysAlis171 .NET)
(compiled Aug  2 2013,16:46:58)
;
_computing_data_collection
;
CrysAlisPro, Agilent Technologies,
Version 1.171.36.32 (release 02-08-2013 CrysAlis171 .NET)
(compiled Aug  2 2013,16:46:58)
;
_computing_data_reduction
;
CrysAlisPro, Agilent Technologies,
Version 1.171.36.32 (release 02-08-2013 CrysAlis171 .NET)
(compiled Aug  2 2013,16:46:58)
;
_computing_molecular_graphics 'ORTEP3 (Farrugia, 1997) and Mercury (Bruno et al., 2002)'
_computing_publication_material 'SHELXL-97 (Sheldrick, 2008)'
_computing_structure_refinement 'SHELXL-97 (Sheldrick, 1997)'
_computing_structure_solution 'SHELXS-97 (Sheldrick, 1990)'
_diffrn_ambient_temperature 296(2)
_diffrn_detector_area_resol_mean 16.0309
_diffrn_measured_fraction_theta_full 0.986
_diffrn_measured_fraction_theta_max 0.986
_diffrn_measurement_device_type 'SuperNova, Dual, Cu at zero, Eos'
_diffrn_measurement_method '\w scans'
_diffrn_radiation_monochromator mirror
_diffrn_radiation_source 'SuperNova (Cu) X-ray Source'
_diffrn_radiation_type 'Cu K\a'
_diffrn_radiation_wavelength 1.5418
_diffrn_reflns_av_R_equivalents 0.0272
_diffrn_reflns_av_sigmaI/netI 0.0219
_diffrn_reflns_limit_h_max 10
_diffrn_reflns_limit_h_min -8
_diffrn_reflns_limit_k_max 34
_diffrn_reflns_limit_k_min -33
_diffrn_reflns_limit_l_max 11
_diffrn_reflns_limit_l_min -14
_diffrn_reflns_number 19035
_diffrn_reflns_theta_full 72.40
_diffrn_reflns_theta_max 72.40
_diffrn_reflns_theta_min 3.15
_diffrn_standards_decay_% 0
_exptl_absorpt_coefficient_mu 18.142
_exptl_absorpt_correction_T_max 1.00000
_exptl_absorpt_correction_T_min 0.28037
_exptl_absorpt_correction_type multi-scan
_exptl_absorpt_process_details
;
CrysAlisPro, Agilent Technologies,
Version 1.171.36.32 (release 02-08-2013 CrysAlis171 .NET)
(compiled Aug  2 2013,16:46:58)
Empirical absorption correction using spherical harmonics,
 implemented in SCALE3 ABSPACK scaling algorithm.
;
_exptl_crystal_colour yellow
_exptl_crystal_density_diffrn 2.069
_exptl_crystal_density_method 'not measured'
_exptl_crystal_description block
_exptl_crystal_F_000 1688
_exptl_crystal_size_max 0.38
_exptl_crystal_size_mid 0.23
_exptl_crystal_size_min 0.18
_refine_diff_density_max 0.670
_refine_diff_density_min -0.613
_refine_diff_density_rms 0.085
_refine_ls_extinction_method none
_refine_ls_goodness_of_fit_ref 1.046
_refine_ls_hydrogen_treatment mixed
_refine_ls_matrix_type full
_refine_ls_number_parameters 339
_refine_ls_number_reflns 5519
_refine_ls_number_restraints 0
_refine_ls_restrained_S_all 1.046
_refine_ls_R_factor_all 0.0366
_refine_ls_R_factor_gt 0.0318
_refine_ls_shift/su_max 0.003
_refine_ls_shift/su_mean 0.000
_refine_ls_structure_factor_coef Fsqd
_refine_ls_weighting_details 'calc w=1/[\s^2^(Fo^2^)+(0.0427P)^2^+3.4769P] where P=(Fo^2^+2Fc^2^)/3'
_refine_ls_weighting_scheme calc
_refine_ls_wR_factor_gt 0.0832
_refine_ls_wR_factor_ref 0.0868
_reflns_number_gt 4874
_reflns_number_total 5519
_reflns_threshold_expression >2sigma(I)
_cod_data_source_file c4dt02329c2.cif
_cod_data_source_block 5
_cod_depositor_comments 'Adding full bibliography for 7032721--7032723.cif.'
_cod_original_cell_volume 2826.82(9)
_cod_original_sg_symbol_H-M P21/n
_cod_database_code 7032722

loop_
_symmetry_equiv_pos_as_xyz
'x, y, z'
'-x+1/2, y+1/2, -z+1/2'
'-x, -y, -z'
'x-1/2, -y-1/2, z-1/2'

loop_
_atom_site_label
_atom_site_type_symbol
_atom_site_fract_x
_atom_site_fract_y
_atom_site_fract_z
_atom_site_U_iso_or_equiv
_atom_site_adp_type
_atom_site_occupancy
_atom_site_symmetry_multiplicity
_atom_site_calc_flag
_atom_site_refinement_flags
Ru1 Ru 0.63170(4) 0.343267(12) 0.13434(3) 0.05458(11) Uani 1 1 d .
Ru2 Ru 0.55095(4) 0.431539(12) 0.20382(3) 0.05220(10) Uani 1 1 d .
Ru3 Ru 0.83316(4) 0.416761(13) 0.12146(3) 0.05532(11) Uani 1 1 d .
Ru4 Ru 0.89398(4) 0.379677(12) 0.49597(3) 0.05315(10) Uani 1 1 d .
S1 S 0.76861(12) 0.38670(3) 0.29317(9) 0.0475(2) Uani 1 1 d .
O1 O 0.8483(6) 0.26524(17) 0.0841(5) 0.1161(18) Uani 1 1 d .
O2 O 0.3892(6) 0.28537(17) 0.2253(5) 0.1040(15) Uani 1 1 d .
O3 O 0.4541(6) 0.3527(2) -0.1145(4) 0.1136(17) Uani 1 1 d .
O4 O 0.2907(6) 0.45019(17) -0.0054(4) 0.1052(15) Uani 1 1 d .
O5 O 0.3261(7) 0.3935(2) 0.3455(5) 0.127(2) Uani 1 1 d .
O6 O 0.6037(6) 0.53123(17) 0.3114(5) 0.1167(18) Uani 1 1 d .
O7 O 0.7271(6) 0.43282(19) -0.1396(4) 0.1024(15) Uani 1 1 d .
O8 O 1.1013(5) 0.35184(18) 0.0974(5) 0.1043(15) Uani 1 1 d .
O9 O 1.0259(7) 0.5061(2) 0.1980(6) 0.151(3) Uani 1 1 d .
O10 O 0.6568(7) 0.4462(2) 0.5634(5) 0.133(2) Uani 1 1 d .
O11 O 1.1089(6) 0.46072(17) 0.4677(6) 0.1210(19) Uani 1 1 d .
C1 C 0.7667(7) 0.29378(19) 0.1052(5) 0.0761(15) Uani 1 1 d .
C2 C 0.4802(7) 0.30706(19) 0.1917(5) 0.0734(14) Uani 1 1 d .
C3 C 0.5203(7) 0.3493(2) -0.0202(5) 0.0749(14) Uani 1 1 d .
C4 C 0.3882(7) 0.44364(19) 0.0732(5) 0.0690(13) Uani 1 1 d .
C5 C 0.4112(7) 0.4081(2) 0.2929(5) 0.0791(15) Uani 1 1 d .
C6 C 0.5820(7) 0.4944(2) 0.2751(5) 0.0763(15) Uani 1 1 d .
C7 C 0.7724(7) 0.4267(2) -0.0429(5) 0.0746(14) Uani 1 1 d .
C8 C 1.0024(7) 0.3760(2) 0.1082(5) 0.0707(13) Uani 1 1 d .
C9 C 0.9564(8) 0.4730(2) 0.1704(6) 0.0884(18) Uani 1 1 d .
C10 C 0.7461(8) 0.4224(2) 0.5368(5) 0.0819(17) Uani 1 1 d .
C11 C 1.0251(7) 0.4310(2) 0.4773(5) 0.0778(16) Uani 1 1 d .
C12 C 1.0953(5) 0.33482(16) 0.5825(4) 0.0559(11) Uani 1 1 d .
C13 C 0.9977(6) 0.34492(19) 0.6624(4) 0.0641(12) Uani 1 1 d .
C14 C 0.8512(6) 0.32258(19) 0.6205(5) 0.0673(13) Uani 1 1 d .
C15 C 0.8553(6) 0.30081(16) 0.5127(4) 0.0611(11) Uani 1 1 d .
C16 C 1.0070(6) 0.30865(15) 0.4874(4) 0.0553(10) Uani 1 1 d .
C17 C 1.2638(6) 0.3478(2) 0.6003(5) 0.0775(15) Uani 1 1 d .
H17A H 1.3241 0.3257 0.6539 0.116 Uiso 1 1 calc R
H17B H 1.2788 0.3794 0.6315 0.116 Uiso 1 1 calc R
H17C H 1.2966 0.3464 0.5269 0.116 Uiso 1 1 calc R
C18 C 1.0514(8) 0.3677(3) 0.7812(5) 0.095(2) Uani 1 1 d .
H18A H 1.0990 0.3440 0.8361 0.143 Uiso 1 1 calc R
H18B H 0.9637 0.3812 0.8069 0.143 Uiso 1 1 calc R
H18C H 1.1255 0.3923 0.7758 0.143 Uiso 1 1 calc R
C19 C 0.7187(8) 0.3206(3) 0.6858(6) 0.100(2) Uani 1 1 d .
H19A H 0.6242 0.3122 0.6327 0.150 Uiso 1 1 calc R
H19B H 0.7065 0.3512 0.7193 0.150 Uiso 1 1 calc R
H19C H 0.7413 0.2972 0.7467 0.150 Uiso 1 1 calc R
C20 C 0.7315(8) 0.2698(2) 0.4436(6) 0.0906(19) Uani 1 1 d .
H20A H 0.7479 0.2375 0.4697 0.136 Uiso 1 1 calc R
H20B H 0.7359 0.2717 0.3624 0.136 Uiso 1 1 calc R
H20C H 0.6314 0.2804 0.4543 0.136 Uiso 1 1 calc R
C21 C 1.0638(8) 0.28914(19) 0.3836(4) 0.0753(15) Uani 1 1 d .
H21A H 1.1620 0.3034 0.3798 0.113 Uiso 1 1 calc R
H21B H 0.9896 0.2963 0.3135 0.113 Uiso 1 1 calc R
H21C H 1.0761 0.2553 0.3914 0.113 Uiso 1 1 calc R

loop_
_atom_site_aniso_label
_atom_site_aniso_U_11
_atom_site_aniso_U_22
_atom_site_aniso_U_33
_atom_site_aniso_U_23
_atom_site_aniso_U_13
_atom_site_aniso_U_12
Ru1 0.0615(2) 0.04665(18) 0.04983(19) -0.00091(13) -0.00249(15) -0.00289(14)
Ru2 0.0539(2) 0.04982(19) 0.05131(19) 0.00577(13) 0.00684(15) 0.00450(14)
Ru3 0.0557(2) 0.0555(2) 0.0548(2) 0.00670(14) 0.01136(16) -0.00065(15)
Ru4 0.0599(2) 0.04973(19) 0.04574(18) -0.00311(13) 0.00093(15) 0.00911(14)
S1 0.0521(6) 0.0433(5) 0.0436(5) 0.0019(4) 0.0016(4) 0.0000(4)
O1 0.103(3) 0.080(3) 0.151(5) -0.047(3) -0.009(3) 0.022(3)
O2 0.094(3) 0.092(3) 0.124(4) 0.012(3) 0.019(3) -0.035(3)
O3 0.121(4) 0.138(4) 0.064(3) 0.000(3) -0.023(3) 0.002(3)
O4 0.103(3) 0.102(3) 0.091(3) 0.019(3) -0.028(3) 0.012(3)
O5 0.121(4) 0.162(5) 0.114(4) 0.015(4) 0.063(4) -0.026(4)
O6 0.129(4) 0.076(3) 0.139(5) -0.044(3) 0.014(3) -0.001(3)
O7 0.115(4) 0.134(4) 0.058(2) 0.023(2) 0.018(2) 0.020(3)
O8 0.082(3) 0.123(4) 0.112(4) 0.008(3) 0.029(3) 0.038(3)
O9 0.147(5) 0.099(4) 0.196(7) 0.007(4) 0.005(5) -0.069(4)
O10 0.160(5) 0.143(5) 0.107(4) -0.003(3) 0.053(4) 0.079(4)
O11 0.107(4) 0.075(3) 0.169(5) 0.005(3) -0.001(4) -0.024(3)
C1 0.084(4) 0.056(3) 0.079(4) -0.016(3) -0.006(3) 0.001(3)
C2 0.077(3) 0.063(3) 0.074(3) 0.000(3) 0.002(3) -0.015(3)
C3 0.080(4) 0.073(3) 0.064(3) -0.002(3) -0.003(3) 0.000(3)
C4 0.076(3) 0.062(3) 0.065(3) 0.011(2) 0.005(3) 0.009(2)
C5 0.078(4) 0.090(4) 0.071(4) 0.002(3) 0.020(3) -0.003(3)
C6 0.079(4) 0.068(3) 0.080(4) -0.002(3) 0.012(3) 0.014(3)
C7 0.074(3) 0.081(4) 0.071(4) 0.014(3) 0.018(3) 0.011(3)
C8 0.064(3) 0.087(4) 0.062(3) 0.005(3) 0.014(3) 0.004(3)
C9 0.087(4) 0.076(4) 0.100(5) 0.013(3) 0.013(4) -0.018(3)
C10 0.100(4) 0.083(4) 0.064(3) 0.003(3) 0.019(3) 0.036(3)
C11 0.081(4) 0.060(3) 0.081(4) -0.005(3) -0.011(3) -0.002(3)
C12 0.061(3) 0.054(2) 0.050(2) 0.0050(19) 0.003(2) 0.016(2)
C13 0.072(3) 0.074(3) 0.042(2) 0.005(2) 0.003(2) 0.019(2)
C14 0.071(3) 0.069(3) 0.063(3) 0.017(2) 0.017(3) 0.010(2)
C15 0.068(3) 0.049(2) 0.060(3) 0.008(2) -0.003(2) 0.004(2)
C16 0.070(3) 0.048(2) 0.045(2) 0.0024(17) 0.003(2) 0.009(2)
C17 0.068(3) 0.080(4) 0.079(4) 0.001(3) 0.001(3) 0.007(3)
C18 0.113(5) 0.115(5) 0.050(3) -0.015(3) -0.001(3) 0.029(4)
C19 0.093(5) 0.120(5) 0.096(5) 0.024(4) 0.042(4) 0.018(4)
C20 0.096(4) 0.074(4) 0.090(4) 0.017(3) -0.010(4) -0.016(3)
C21 0.107(4) 0.066(3) 0.051(3) -0.003(2) 0.011(3) 0.019(3)

loop_
_atom_type_symbol
_atom_type_description
_atom_type_scat_dispersion_real
_atom_type_scat_dispersion_imag
_atom_type_scat_source
C C 0.0181 0.0091 'International Tables Vol C Tables 4.2.6.8 and 6.1.1.4'
H H 0.0000 0.0000 'International Tables Vol C Tables 4.2.6.8 and 6.1.1.4'
O O 0.0492 0.0322 'International Tables Vol C Tables 4.2.6.8 and 6.1.1.4'
S S 0.3331 0.5567 'International Tables Vol C Tables 4.2.6.8 and 6.1.1.4'
Ru Ru 0.0552 3.2960 'International Tables Vol C Tables 4.2.6.8 and 6.1.1.4'

loop_
_geom_angle_atom_site_label_1
_geom_angle_atom_site_label_2
_geom_angle_atom_site_label_3
_geom_angle
C3 Ru1 C2 97.0(3)
C3 Ru1 C1 96.6(3)
C2 Ru1 C1 100.2(3)
C3 Ru1 S1 143.07(17)
C2 Ru1 S1 106.43(17)
C1 Ru1 S1 106.54(16)
C3 Ru1 Ru3 95.48(18)
C2 Ru1 Ru3 158.00(18)
C1 Ru1 Ru3 96.22(18)
S1 Ru1 Ru3 54.39(3)
C3 Ru1 Ru2 95.04(18)
C2 Ru1 Ru2 97.93(18)
C1 Ru1 Ru2 156.99(17)
S1 Ru1 Ru2 54.31(3)
Ru3 Ru1 Ru2 62.899(13)
C5 Ru2 C4 92.3(3)
C5 Ru2 C6 97.5(3)
C4 Ru2 C6 101.5(2)
C5 Ru2 S1 97.4(2)
C4 Ru2 S1 149.91(17)
C6 Ru2 S1 105.37(17)
C5 Ru2 Ru1 94.8(2)
C4 Ru2 Ru1 96.94(17)
C6 Ru2 Ru1 157.33(17)
S1 Ru2 Ru1 54.00(3)
C5 Ru2 Ru3 147.2(2)
C4 Ru2 Ru3 108.46(17)
C6 Ru2 Ru3 102.69(18)
S1 Ru2 Ru3 52.47(3)
Ru1 Ru2 Ru3 58.476(13)
C8 Ru3 C7 94.0(2)
C8 Ru3 C9 96.6(3)
C7 Ru3 C9 101.8(3)
C8 Ru3 S1 100.38(17)
C7 Ru3 S1 147.78(18)
C9 Ru3 S1 105.0(2)
C8 Ru3 Ru1 94.27(18)
C7 Ru3 Ru1 96.49(19)
C9 Ru3 Ru1 157.9(2)
S1 Ru3 Ru1 54.06(3)
C8 Ru3 Ru2 148.84(17)
C7 Ru3 Ru2 103.47(17)
C9 Ru3 Ru2 104.6(2)
S1 Ru3 Ru2 52.45(3)
Ru1 Ru3 Ru2 58.625(13)
C11 Ru4 C10 90.6(3)
C11 Ru4 C13 106.8(2)
C10 Ru4 C13 103.8(2)
C11 Ru4 C12 92.2(2)
C10 Ru4 C12 139.4(2)
C13 Ru4 C12 37.25(17)
C11 Ru4 C16 113.0(2)
C10 Ru4 C16 154.9(2)
C13 Ru4 C16 62.42(17)
C12 Ru4 C16 37.10(16)
C11 Ru4 C14 143.8(2)
C10 Ru4 C14 94.3(2)
C13 Ru4 C14 37.3(2)
C12 Ru4 C14 61.71(18)
C16 Ru4 C14 61.78(18)
C11 Ru4 C15 150.2(2)
C10 Ru4 C15 118.4(3)
C13 Ru4 C15 62.00(19)
C12 Ru4 C15 61.77(17)
C16 Ru4 C15 37.33(18)
C14 Ru4 C15 36.42(19)
C11 Ru4 S1 89.52(18)
C10 Ru4 S1 89.79(18)
C13 Ru4 S1 158.38(14)
C12 Ru4 S1 130.67(12)
C16 Ru4 S1 98.45(11)
C14 Ru4 S1 126.32(15)
C15 Ru4 S1 96.84(13)
Ru1 S1 Ru2 71.69(3)
Ru1 S1 Ru3 71.55(3)
Ru2 S1 Ru3 75.08(3)
Ru1 S1 Ru4 142.78(5)
Ru2 S1 Ru4 130.48(5)
Ru3 S1 Ru4 136.73(5)
O1 C1 Ru1 177.3(6)
O2 C2 Ru1 179.6(6)
O3 C3 Ru1 179.2(7)
O4 C4 Ru2 179.0(5)
O5 C5 Ru2 179.1(7)
O6 C6 Ru2 176.3(6)
O7 C7 Ru3 175.7(6)
O8 C8 Ru3 178.2(5)
O9 C9 Ru3 178.9(7)
O10 C10 Ru4 177.3(7)
O11 C11 Ru4 177.2(6)
C13 C12 C16 108.1(4)
C13 C12 C17 124.9(5)
C16 C12 C17 126.9(5)
C13 C12 Ru4 70.0(3)
C16 C12 Ru4 71.5(2)
C17 C12 Ru4 126.5(3)
C12 C13 C14 108.0(4)
C12 C13 C18 124.8(5)
C14 C13 C18 126.4(5)
C12 C13 Ru4 72.7(3)
C14 C13 Ru4 73.1(3)
C18 C13 Ru4 128.2(4)
C15 C14 C13 108.3(5)
C15 C14 C19 126.6(6)
C13 C14 C19 125.0(5)
C15 C14 Ru4 72.1(3)
C13 C14 Ru4 69.6(3)
C19 C14 Ru4 126.7(4)
C14 C15 C16 108.1(4)
C14 C15 C20 126.1(5)
C16 C15 C20 125.4(5)
C14 C15 Ru4 71.5(3)
C16 C15 Ru4 70.7(3)
C20 C15 Ru4 129.1(3)
C12 C16 C15 107.4(4)
C12 C16 C21 126.8(5)
C15 C16 C21 125.6(5)
C12 C16 Ru4 71.4(2)
C15 C16 Ru4 72.0(3)
C21 C16 Ru4 125.6(3)
C12 C17 H17A 109.5
C12 C17 H17B 109.5
H17A C17 H17B 109.5
C12 C17 H17C 109.5
H17A C17 H17C 109.5
H17B C17 H17C 109.5
C13 C18 H18A 109.5
C13 C18 H18B 109.5
H18A C18 H18B 109.5
C13 C18 H18C 109.5
H18A C18 H18C 109.5
H18B C18 H18C 109.5
C14 C19 H19A 109.5
C14 C19 H19B 109.5
H19A C19 H19B 109.5
C14 C19 H19C 109.5
H19A C19 H19C 109.5
H19B C19 H19C 109.5
C15 C20 H20A 109.5
C15 C20 H20B 109.5
H20A C20 H20B 109.5
C15 C20 H20C 109.5
H20A C20 H20C 109.5
H20B C20 H20C 109.5
C16 C21 H21A 109.5
C16 C21 H21B 109.5
H21A C21 H21B 109.5
C16 C21 H21C 109.5
H21A C21 H21C 109.5
H21B C21 H21C 109.5

loop_
_geom_bond_atom_site_label_1
_geom_bond_atom_site_label_2
_geom_bond_distance
Ru1 C3 1.881(6)
Ru1 C2 1.901(6)
Ru1 C1 1.902(6)
Ru1 S1 2.3415(10)
Ru1 Ru3 2.7434(5)
Ru1 Ru2 2.7478(5)
Ru2 C5 1.882(6)
Ru2 C4 1.900(5)
Ru2 C6 1.948(6)
Ru2 S1 2.3506(11)
Ru2 Ru3 2.8650(5)
Ru3 C8 1.907(6)
Ru3 C7 1.909(6)
Ru3 C9 1.936(6)
Ru3 S1 2.3512(11)
Ru4 C11 1.887(6)
Ru4 C10 1.899(6)
Ru4 C13 2.204(5)
Ru4 C12 2.240(4)
Ru4 C16 2.240(4)
Ru4 C14 2.249(5)
Ru4 C15 2.257(5)
Ru4 S1 2.4126(10)
O1 C1 1.135(7)
O2 C2 1.137(7)
O3 C3 1.142(7)
O4 C4 1.137(6)
O5 C5 1.136(7)
O6 C6 1.121(7)
O7 C7 1.133(7)
O8 C8 1.131(6)
O9 C9 1.122(7)
O10 C10 1.122(7)
O11 C11 1.132(7)
C12 C13 1.420(7)
C12 C16 1.425(6)
C12 C17 1.497(7)
C13 C14 1.427(8)
C13 C18 1.515(7)
C14 C15 1.408(7)
C14 C19 1.516(8)
C15 C16 1.439(7)
C15 C20 1.496(7)
C16 C21 1.506(6)
C17 H17A 0.9600
C17 H17B 0.9600
C17 H17C 0.9600
C18 H18A 0.9600
C18 H18B 0.9600
C18 H18C 0.9600
C19 H19A 0.9600
C19 H19B 0.9600
C19 H19C 0.9600
C20 H20A 0.9600
C20 H20B 0.9600
C20 H20C 0.9600
C21 H21A 0.9600
C21 H21B 0.9600
C21 H21C 0.9600

loop_
_geom_torsion_atom_site_label_1
_geom_torsion_atom_site_label_2
_geom_torsion_atom_site_label_3
_geom_torsion_atom_site_label_4
_geom_torsion
C3 Ru1 Ru2 C5 106.7(3)
C2 Ru1 Ru2 C5 8.9(3)
C1 Ru1 Ru2 C5 -133.0(5)
S1 Ru1 Ru2 C5 -95.67(19)
Ru3 Ru1 Ru2 C5 -159.71(19)
C3 Ru1 Ru2 C4 13.8(3)
C2 Ru1 Ru2 C4 -84.0(2)
C1 Ru1 Ru2 C4 134.1(5)
S1 Ru1 Ru2 C4 171.47(18)
Ru3 Ru1 Ru2 C4 107.43(17)
C3 Ru1 Ru2 C6 -130.5(5)
C2 Ru1 Ru2 C6 131.7(5)
C1 Ru1 Ru2 C6 -10.2(7)
S1 Ru1 Ru2 C6 27.1(5)
Ru3 Ru1 Ru2 C6 -36.9(5)
C3 Ru1 Ru2 S1 -157.62(19)
C2 Ru1 Ru2 S1 104.56(18)
C1 Ru1 Ru2 S1 -37.4(5)
Ru3 Ru1 Ru2 S1 -64.04(3)
C3 Ru1 Ru2 Ru3 -93.58(19)
C2 Ru1 Ru2 Ru3 168.60(17)
C1 Ru1 Ru2 Ru3 26.7(5)
S1 Ru1 Ru2 Ru3 64.04(3)
C3 Ru1 Ru3 C8 -103.5(3)
C2 Ru1 Ru3 C8 132.2(5)
C1 Ru1 Ru3 C8 -6.2(2)
S1 Ru1 Ru3 C8 99.73(17)
Ru2 Ru1 Ru3 C8 163.65(17)
C3 Ru1 Ru3 C7 -9.0(3)
C2 Ru1 Ru3 C7 -133.3(5)
C1 Ru1 Ru3 C7 88.3(2)
S1 Ru1 Ru3 C7 -165.77(18)
Ru2 Ru1 Ru3 C7 -101.85(17)
C3 Ru1 Ru3 C9 137.0(6)
C2 Ru1 Ru3 C9 12.6(7)
C1 Ru1 Ru3 C9 -125.7(6)
S1 Ru1 Ru3 C9 -19.8(5)
Ru2 Ru1 Ru3 C9 44.1(5)
C3 Ru1 Ru3 S1 156.79(19)
C2 Ru1 Ru3 S1 32.4(5)
C1 Ru1 Ru3 S1 -105.91(18)
Ru2 Ru1 Ru3 S1 63.92(3)
C3 Ru1 Ru3 Ru2 92.87(19)
C2 Ru1 Ru3 Ru2 -31.5(5)
C1 Ru1 Ru3 Ru2 -169.83(18)
S1 Ru1 Ru3 Ru2 -63.92(3)
C5 Ru2 Ru3 C8 6.7(5)
C4 Ru2 Ru3 C8 -119.7(4)
C6 Ru2 Ru3 C8 133.4(4)
S1 Ru2 Ru3 C8 33.7(3)
Ru1 Ru2 Ru3 C8 -32.9(3)
C5 Ru2 Ru3 C7 129.0(4)
C4 Ru2 Ru3 C7 2.6(3)
C6 Ru2 Ru3 C7 -104.3(3)
S1 Ru2 Ru3 C7 155.95(19)
Ru1 Ru2 Ru3 C7 89.43(19)
C5 Ru2 Ru3 C9 -124.7(4)
C4 Ru2 Ru3 C9 108.8(3)
C6 Ru2 Ru3 C9 1.9(3)
S1 Ru2 Ru3 C9 -97.8(2)
Ru1 Ru2 Ru3 C9 -164.3(2)
C5 Ru2 Ru3 S1 -26.9(4)
C4 Ru2 Ru3 S1 -153.36(18)
C6 Ru2 Ru3 S1 99.76(19)
Ru1 Ru2 Ru3 S1 -66.53(3)
C5 Ru2 Ru3 Ru1 39.6(4)
C4 Ru2 Ru3 Ru1 -86.83(17)
C6 Ru2 Ru3 Ru1 166.28(18)
S1 Ru2 Ru3 Ru1 66.53(3)
C3 Ru1 S1 Ru2 39.1(3)
C2 Ru1 S1 Ru2 -88.02(19)
C1 Ru1 S1 Ru2 165.7(2)
Ru3 Ru1 S1 Ru2 79.89(3)
C3 Ru1 S1 Ru3 -40.8(3)
C2 Ru1 S1 Ru3 -167.91(19)
C1 Ru1 S1 Ru3 85.8(2)
Ru2 Ru1 S1 Ru3 -79.89(3)
C3 Ru1 S1 Ru4 173.2(3)
C2 Ru1 S1 Ru4 46.0(2)
C1 Ru1 S1 Ru4 -60.3(2)
Ru3 Ru1 S1 Ru4 -146.08(9)
Ru2 Ru1 S1 Ru4 134.02(9)
C5 Ru2 S1 Ru1 90.6(2)
C4 Ru2 S1 Ru1 -17.1(3)
C6 Ru2 S1 Ru1 -169.49(19)
Ru3 Ru2 S1 Ru1 -75.12(3)
C5 Ru2 S1 Ru3 165.7(2)
C4 Ru2 S1 Ru3 58.0(3)
C6 Ru2 S1 Ru3 -94.38(19)
Ru1 Ru2 S1 Ru3 75.12(3)
C5 Ru2 S1 Ru4 -54.6(2)
C4 Ru2 S1 Ru4 -162.2(3)
C6 Ru2 S1 Ru4 45.4(2)
Ru1 Ru2 S1 Ru4 -145.12(7)
Ru3 Ru2 S1 Ru4 139.76(7)
C8 Ru3 S1 Ru1 -87.75(18)
C7 Ru3 S1 Ru1 27.3(3)
C9 Ru3 S1 Ru1 172.4(2)
Ru2 Ru3 S1 Ru1 75.30(3)
C8 Ru3 S1 Ru2 -163.05(18)
C7 Ru3 S1 Ru2 -48.0(3)
C9 Ru3 S1 Ru2 97.1(2)
Ru1 Ru3 S1 Ru2 -75.30(3)
C8 Ru3 S1 Ru4 62.75(19)
C7 Ru3 S1 Ru4 177.8(3)
C9 Ru3 S1 Ru4 -37.1(2)
Ru1 Ru3 S1 Ru4 150.50(8)
Ru2 Ru3 S1 Ru4 -134.20(8)
C11 Ru4 S1 Ru1 153.5(2)
C10 Ru4 S1 Ru1 -115.9(2)
C13 Ru4 S1 Ru1 13.9(4)
C12 Ru4 S1 Ru1 61.03(19)
C16 Ru4 S1 Ru1 40.34(15)
C14 Ru4 S1 Ru1 -20.70(19)
C15 Ru4 S1 Ru1 2.70(16)
C11 Ru4 S1 Ru2 -90.3(2)
C10 Ru4 S1 Ru2 0.3(2)
C13 Ru4 S1 Ru2 130.1(4)
C12 Ru4 S1 Ru2 177.19(17)
C16 Ru4 S1 Ru2 156.51(14)
C14 Ru4 S1 Ru2 95.46(18)
C15 Ru4 S1 Ru2 118.87(15)
C11 Ru4 S1 Ru3 24.1(2)
C10 Ru4 S1 Ru3 114.6(2)
C13 Ru4 S1 Ru3 -115.5(4)
C12 Ru4 S1 Ru3 -68.41(18)
C16 Ru4 S1 Ru3 -89.10(14)
C14 Ru4 S1 Ru3 -150.14(17)
C15 Ru4 S1 Ru3 -126.74(15)
C3 Ru1 C1 O1 47(11)
C2 Ru1 C1 O1 145(11)
S1 Ru1 C1 O1 -104(11)
Ru3 Ru1 C1 O1 -49(11)
Ru2 Ru1 C1 O1 -73(11)
C3 Ru1 C2 O2 12(76)
C1 Ru1 C2 O2 -86(76)
S1 Ru1 C2 O2 163(100)
Ru3 Ru1 C2 O2 136(75)
Ru2 Ru1 C2 O2 108(76)
C2 Ru1 C3 O3 -124(45)
C1 Ru1 C3 O3 -22(45)
S1 Ru1 C3 O3 107(45)
Ru3 Ru1 C3 O3 75(45)
Ru2 Ru1 C3 O3 138(45)
C5 Ru2 C4 O4 -74(32)
C6 Ru2 C4 O4 -172(100)
S1 Ru2 C4 O4 35(32)
Ru1 Ru2 C4 O4 21(32)
Ru3 Ru2 C4 O4 80(32)
C4 Ru2 C5 O5 53(49)
C6 Ru2 C5 O5 155(49)
S1 Ru2 C5 O5 -98(49)
Ru1 Ru2 C5 O5 -44(49)
Ru3 Ru2 C5 O5 -77(49)
C5 Ru2 C6 O6 -169(9)
C4 Ru2 C6 O6 -75(9)
S1 Ru2 C6 O6 91(9)
Ru1 Ru2 C6 O6 69(9)
Ru3 Ru2 C6 O6 37(9)
C8 Ru3 C7 O7 149(8)
C9 Ru3 C7 O7 -113(8)
S1 Ru3 C7 O7 32(8)
Ru1 Ru3 C7 O7 54(8)
Ru2 Ru3 C7 O7 -5(8)
C7 Ru3 C8 O8 -11(17)
C9 Ru3 C8 O8 -114(17)
S1 Ru3 C8 O8 140(17)
Ru1 Ru3 C8 O8 85(17)
Ru2 Ru3 C8 O8 113(17)
C8 Ru3 C9 O9 153(39)
C7 Ru3 C9 O9 58(39)
S1 Ru3 C9 O9 -104(39)
Ru1 Ru3 C9 O9 -88(39)
Ru2 Ru3 C9 O9 -50(39)
C11 Ru4 C10 O10 -154(15)
C13 Ru4 C10 O10 -46(15)
C12 Ru4 C10 O10 -60(15)
C16 Ru4 C10 O10 7(15)
C14 Ru4 C10 O10 -10(15)
C15 Ru4 C10 O10 19(15)
S1 Ru4 C10 O10 117(15)
C10 Ru4 C11 O11 147(13)
C13 Ru4 C11 O11 42(13)
C12 Ru4 C11 O11 7(13)
C16 Ru4 C11 O11 -25(13)
C14 Ru4 C11 O11 49(14)
C15 Ru4 C11 O11 -20(14)
S1 Ru4 C11 O11 -123(13)
C11 Ru4 C12 C13 115.2(4)
C10 Ru4 C12 C13 21.8(5)
C16 Ru4 C12 C13 -118.1(4)
C14 Ru4 C12 C13 -38.4(3)
C15 Ru4 C12 C13 -80.0(3)
S1 Ru4 C12 C13 -153.5(3)
C11 Ru4 C12 C16 -126.7(3)
C10 Ru4 C12 C16 139.9(4)
C13 Ru4 C12 C16 118.1(4)
C14 Ru4 C12 C16 79.7(3)
C15 Ru4 C12 C16 38.1(3)
S1 Ru4 C12 C16 -35.4(3)
C11 Ru4 C12 C17 -3.9(5)
C10 Ru4 C12 C17 -97.4(6)
C13 Ru4 C12 C17 -119.2(6)
C16 Ru4 C12 C17 122.7(6)
C14 Ru4 C12 C17 -157.6(5)
C15 Ru4 C12 C17 160.9(5)
S1 Ru4 C12 C17 87.3(5)
C16 C12 C13 C14 3.4(5)
C17 C12 C13 C14 -173.8(5)
Ru4 C12 C13 C14 65.1(3)
C16 C12 C13 C18 173.4(5)
C17 C12 C13 C18 -3.8(8)
Ru4 C12 C13 C18 -125.0(6)
C16 C12 C13 Ru4 -61.6(3)
C17 C12 C13 Ru4 121.1(5)
C11 Ru4 C13 C12 -70.7(4)
C10 Ru4 C13 C12 -165.6(3)
C16 Ru4 C13 C12 36.9(3)
C14 Ru4 C13 C12 115.6(4)
C15 Ru4 C13 C12 79.3(3)
S1 Ru4 C13 C12 66.7(5)
C11 Ru4 C13 C14 173.6(3)
C10 Ru4 C13 C14 78.8(4)
C12 Ru4 C13 C14 -115.6(4)
C16 Ru4 C13 C14 -78.7(3)
C15 Ru4 C13 C14 -36.3(3)
S1 Ru4 C13 C14 -48.9(5)
C11 Ru4 C13 C18 50.4(6)
C10 Ru4 C13 C18 -44.5(6)
C12 Ru4 C13 C18 121.1(7)
C16 Ru4 C13 C18 158.0(6)
C14 Ru4 C13 C18 -123.3(7)
C15 Ru4 C13 C18 -159.6(6)
S1 Ru4 C13 C18 -172.2(4)
C12 C13 C14 C15 -2.8(5)
C18 C13 C14 C15 -172.6(5)
Ru4 C13 C14 C15 62.0(3)
C12 C13 C14 C19 173.9(5)
C18 C13 C14 C19 4.2(9)
Ru4 C13 C14 C19 -121.2(6)
C12 C13 C14 Ru4 -64.9(3)
C18 C13 C14 Ru4 125.4(5)
C11 Ru4 C14 C15 -128.5(4)
C10 Ru4 C14 C15 134.6(4)
C13 Ru4 C14 C15 -118.2(4)
C12 Ru4 C14 C15 -79.9(3)
C16 Ru4 C14 C15 -37.6(3)
S1 Ru4 C14 C15 41.6(3)
C11 Ru4 C14 C13 -10.3(5)
C10 Ru4 C14 C13 -107.2(4)
C12 Ru4 C14 C13 38.3(3)
C16 Ru4 C14 C13 80.6(3)
C15 Ru4 C14 C13 118.2(4)
S1 Ru4 C14 C13 159.8(2)
C11 Ru4 C14 C19 108.8(6)
C10 Ru4 C14 C19 11.8(6)
C13 Ru4 C14 C19 119.1(7)
C12 Ru4 C14 C19 157.4(6)
C16 Ru4 C14 C19 -160.3(6)
C15 Ru4 C14 C19 -122.7(7)
S1 Ru4 C14 C19 -81.1(6)
C13 C14 C15 C16 1.1(5)
C19 C14 C15 C16 -175.6(5)
Ru4 C14 C15 C16 61.6(3)
C13 C14 C15 C20 174.2(5)
C19 C14 C15 C20 -2.5(9)
Ru4 C14 C15 C20 -125.4(5)
C13 C14 C15 Ru4 -60.5(3)
C19 C14 C15 Ru4 122.8(6)
C11 Ru4 C15 C14 111.5(5)
C10 Ru4 C15 C14 -53.9(4)
C13 Ru4 C15 C14 37.3(3)
C12 Ru4 C15 C14 79.7(3)
C16 Ru4 C15 C14 117.6(4)
S1 Ru4 C15 C14 -147.4(3)
C11 Ru4 C15 C16 -6.1(6)
C10 Ru4 C15 C16 -171.5(3)
C13 Ru4 C15 C16 -80.4(3)
C12 Ru4 C15 C16 -37.9(3)
C14 Ru4 C15 C16 -117.6(4)
S1 Ru4 C15 C16 95.0(2)
C11 Ru4 C15 C20 -126.5(6)
C10 Ru4 C15 C20 68.1(6)
C13 Ru4 C15 C20 159.2(6)
C12 Ru4 C15 C20 -158.3(6)
C16 Ru4 C15 C20 -120.4(7)
C14 Ru4 C15 C20 122.0(7)
S1 Ru4 C15 C20 -25.4(6)
C13 C12 C16 C15 -2.7(5)
C17 C12 C16 C15 174.4(4)
Ru4 C12 C16 C15 -63.4(3)
C13 C12 C16 C21 -178.2(4)
C17 C12 C16 C21 -1.1(8)
Ru4 C12 C16 C21 121.1(5)
C13 C12 C16 Ru4 60.7(3)
C17 C12 C16 Ru4 -122.1(5)
C14 C15 C16 C12 1.0(5)
C20 C15 C16 C12 -172.1(5)
Ru4 C15 C16 C12 63.1(3)
C14 C15 C16 C21 176.5(4)
C20 C15 C16 C21 3.4(7)
Ru4 C15 C16 C21 -121.4(4)
C14 C15 C16 Ru4 -62.1(3)
C20 C15 C16 Ru4 124.8(5)
C11 Ru4 C16 C12 60.5(3)
C10 Ru4 C16 C12 -98.4(6)
C13 Ru4 C16 C12 -37.0(3)
C14 Ru4 C16 C12 -79.5(3)
C15 Ru4 C16 C12 -116.2(4)
S1 Ru4 C16 C12 153.6(3)
C11 Ru4 C16 C15 176.7(3)
C10 Ru4 C16 C15 17.8(6)
C13 Ru4 C16 C15 79.1(3)
C12 Ru4 C16 C15 116.2(4)
C14 Ru4 C16 C15 36.7(3)
S1 Ru4 C16 C15 -90.2(3)
C11 Ru4 C16 C21 -62.0(5)
C10 Ru4 C16 C21 139.1(6)
C13 Ru4 C16 C21 -159.6(5)
C12 Ru4 C16 C21 -122.5(6)
C14 Ru4 C16 C21 158.0(5)
C15 Ru4 C16 C21 121.3(6)
S1 Ru4 C16 C21 31.1(5)
